data_7036567
loop_
_publ_author_name
'Feng, Jian-Shen'
'Cai, Zhong-Sheng'
'Ren, Min'
'Bao, Song-Song'
'Zheng, Li-Min'

_publ_section_title
;
 Racemic cobalt phosphonates incorporating flexible bis(imidazole)
 co-ligands.
;
_journal_issue 41
_journal_name_full 'Dalton transactions (Cambridge, England : 2003)'
_journal_page_first 18122
_journal_page_last 18129
_journal_paper_doi 10.1039/c5dt03046c
_journal_volume 44
_journal_year 2015
_chemical_formula_moiety 'C48 H58 Co3 N10 O14 P2, 5(H2 O)'
_chemical_formula_sum 'C48 H68 Co3 N10 O19 P2'
_chemical_formula_weight 1327.85
_chemical_name_systematic
;
 ?
;
_space_group_crystal_system monoclinic
_space_group_IT_number 14
_space_group_name_Hall '-P 2ybc'
_space_group_name_H-M_alt 'P 1 21/c 1'
_symmetry_space_group_name_Hall '-P 2ybc'
_symmetry_space_group_name_H-M 'P 1 21/c 1'
_atom_sites_solution_hydrogens mixed
_audit_creation_method SHELXL-2013
_audit_update_record
;
2015-07-23 deposited with the CCDC.
2015-09-16 downloaded from the CCDC.
;
_cell_angle_alpha 90
_cell_angle_beta 91.7880(10)
_cell_angle_gamma 90
_cell_formula_units_Z 4
_cell_length_a 13.6927(6)
_cell_length_b 38.9262(15)
_cell_length_c 10.7667(4)
_cell_measurement_reflns_used 3610
_cell_measurement_temperature 296(2)
_cell_measurement_theta_max 22.948
_cell_measurement_theta_min 2.428
_cell_volume 5735.9(4)
_computing_cell_refinement SMART
_computing_data_collection 'SMART (Bruker, 2000)'
_computing_data_reduction 'SAINT (Bruker, 2000)'
_computing_molecular_graphics SHELXTL
_computing_publication_material SHELXTL
_computing_structure_refinement 'SHELXL-2013 (Sheldrick, 2013)'
_computing_structure_solution 'SHELXTL (Bruker, 2000)'
_diffrn_ambient_temperature 296(2)
_diffrn_measured_fraction_theta_full 1.000
_diffrn_measured_fraction_theta_max 0.997
_diffrn_measurement_device_type 'Bruker APEX II'
_diffrn_radiation_type MoK\a
_diffrn_radiation_wavelength 0.71073
_diffrn_reflns_av_R_equivalents 0.0800
_diffrn_reflns_av_unetI/netI 0.1046
_diffrn_reflns_laue_measured_fraction_full 1.000
_diffrn_reflns_laue_measured_fraction_max 0.997
_diffrn_reflns_limit_h_max 14
_diffrn_reflns_limit_h_min -18
_diffrn_reflns_limit_k_max 51
_diffrn_reflns_limit_k_min -51
_diffrn_reflns_limit_l_max 13
_diffrn_reflns_limit_l_min -14
_diffrn_reflns_number 41588
_diffrn_reflns_point_group_measured_fraction_full 1.000
_diffrn_reflns_point_group_measured_fraction_max 0.997
_diffrn_reflns_theta_full 25.242
_diffrn_reflns_theta_max 28.342
_diffrn_reflns_theta_min 1.488
_exptl_absorpt_coefficient_mu 0.994
_exptl_absorpt_correction_T_max 0.951
_exptl_absorpt_correction_T_min 0.888
_exptl_absorpt_correction_type multi-scan
_exptl_absorpt_process_details 'SADABS(Bruker, 2000)'
_exptl_crystal_colour 'purple red'
_exptl_crystal_density_diffrn 1.538
_exptl_crystal_description block
_exptl_crystal_F_000 2756
_exptl_crystal_size_max 0.400
_exptl_crystal_size_mid 0.100
_exptl_crystal_size_min 0.050
_refine_diff_density_max 0.447
_refine_diff_density_min -0.514
_refine_diff_density_rms 0.086
_refine_ls_extinction_method none
_refine_ls_goodness_of_fit_ref 1.001
_refine_ls_hydrogen_treatment constr
_refine_ls_matrix_type full
_refine_ls_number_parameters 739
_refine_ls_number_reflns 14291
_refine_ls_number_restraints 0
_refine_ls_restrained_S_all 1.001
_refine_ls_R_factor_all 0.1251
_refine_ls_R_factor_gt 0.0525
_refine_ls_shift/su_max 0.002
_refine_ls_shift/su_mean 0.000
_refine_ls_structure_factor_coef Fsqd
_refine_ls_weighting_details 'w=1/[\s^2^(Fo^2^)+(0.0378P)^2^] where P=(Fo^2^+2Fc^2^)/3'
_refine_ls_weighting_scheme calc
_refine_ls_wR_factor_gt 0.0935
_refine_ls_wR_factor_ref 0.1150
_reflns_Friedel_coverage 0.000
_reflns_number_gt 7673
_reflns_number_total 14291
_reflns_threshold_expression 'I > 2\s(I)'
_cod_data_source_file c5dt03046c2.cif
_cod_data_source_block 1
_cod_depositor_comments 'Adding full bibliography for 7036565--7036568.cif.'
_cod_database_code 7036567
_shelx_space_group_comment
;
The symmetry employed for this shelxl refinement is uniquely defined
by the following loop, which should always be used as a source of
symmetry information in preference to the above space-group names.
They are only intended as comments.
;
_shelx_estimated_absorpt_t_min 0.692
_shelx_estimated_absorpt_t_max 0.952
_shelxl_version_number 2013-4

loop_
_space_group_symop_operation_xyz
'x, y, z'
'-x, y+1/2, -z+1/2'
'-x, -y, -z'
'x, -y-1/2, z-1/2'

loop_
_atom_site_label
_atom_site_type_symbol
_atom_site_fract_x
_atom_site_fract_y
_atom_site_fract_z
_atom_site_U_iso_or_equiv
_atom_site_adp_type
_atom_site_occupancy
_atom_site_site_symmetry_order
_atom_site_calc_flag
_atom_site_refinement_flags_posn
_atom_site_refinement_flags_adp
Co1 Co 0.47207(4) 0.68626(2) 0.34996(4) 0.02363(12) Uani 1 1 d . .
Co2 Co 0.36598(4) 0.57108(2) 0.42379(4) 0.02400(12) Uani 1 1 d . .
Co3 Co 0.41655(4) 0.63006(2) 0.88552(4) 0.02482(12) Uani 1 1 d . .
P1 P 0.42249(7) 0.64344(2) 0.58187(8) 0.0233(2) Uani 1 1 d . .
P2 P 0.40821(7) 0.61459(2) 0.18808(8) 0.0224(2) Uani 1 1 d . .
C1 C 0.3262(3) 0.67340(9) 0.5381(3) 0.0306(9) Uani 1 1 d . .
H1A H 0.2637 0.6645 0.5632 0.037 Uiso 1 1 calc R U
H1B H 0.3374 0.6952 0.5799 0.037 Uiso 1 1 calc R U
C2 C 0.2527(3) 0.70445(9) 0.3567(3) 0.0308(9) Uani 1 1 d . .
H2A H 0.2731 0.7266 0.3924 0.037 Uiso 1 1 calc R U
C3 C 0.2560(3) 0.70811(10) 0.2178(3) 0.0406(10) Uani 1 1 d . .
H3A H 0.1997 0.7215 0.1899 0.049 Uiso 1 1 calc R U
H3B H 0.2491 0.6854 0.1814 0.049 Uiso 1 1 calc R U
C4 C 0.3468(3) 0.72468(9) 0.1668(3) 0.0306(9) Uani 1 1 d . .
C5 C 0.1508(3) 0.69733(9) 0.4018(3) 0.0315(9) Uani 1 1 d . .
C6 C 0.1105(4) 0.71884(12) 0.4887(4) 0.0549(13) Uani 1 1 d . .
H6A H 0.1441 0.7384 0.5149 0.066 Uiso 1 1 calc R U
C7 C 0.0212(4) 0.71134(18) 0.5364(5) 0.085(2) Uani 1 1 d . .
H7A H -0.0054 0.7259 0.5949 0.102 Uiso 1 1 calc R U
C8 C -0.0290(4) 0.6825(2) 0.4987(6) 0.092(2) Uani 1 1 d . .
H8A H -0.0898 0.6776 0.5306 0.111 Uiso 1 1 calc R U
C9 C 0.0113(4) 0.66093(16) 0.4129(5) 0.0776(18) Uani 1 1 d . .
H9A H -0.0220 0.6412 0.3871 0.093 Uiso 1 1 calc R U
C10 C 0.1006(3) 0.66847(12) 0.3658(4) 0.0513(12) Uani 1 1 d . .
H10A H 0.1276 0.6537 0.3082 0.062 Uiso 1 1 calc R U
C11 C 0.5065(3) 0.58516(9) 0.2270(3) 0.0275(8) Uani 1 1 d . .
H11A H 0.4941 0.5632 0.1872 0.033 Uiso 1 1 calc R U
H11B H 0.5675 0.5941 0.1972 0.033 Uiso 1 1 calc R U
C12 C 0.5871(3) 0.55465(9) 0.4030(3) 0.0285(9) Uani 1 1 d . .
H12A H 0.5656 0.5325 0.3684 0.034 Uiso 1 1 calc R U
C13 C 0.5893(3) 0.55119(9) 0.5450(3) 0.0318(9) Uani 1 1 d . .
H13A H 0.6470 0.5381 0.5699 0.038 Uiso 1 1 calc R U
H13B H 0.5966 0.5740 0.5806 0.038 Uiso 1 1 calc R U
C14 C 0.5011(3) 0.53422(9) 0.6017(3) 0.0288(9) Uani 1 1 d . .
C15 C 0.6894(3) 0.56132(10) 0.3580(3) 0.0338(9) Uani 1 1 d . .
C16 C 0.7249(3) 0.59425(11) 0.3385(4) 0.0453(11) Uani 1 1 d . .
H16A H 0.6856 0.6131 0.3545 0.054 Uiso 1 1 calc R U
C17 C 0.8179(3) 0.59930(14) 0.2956(4) 0.0592(14) Uani 1 1 d . .
H17A H 0.8404 0.6215 0.2822 0.071 Uiso 1 1 calc R U
C18 C 0.8770(4) 0.57187(17) 0.2726(4) 0.0681(16) Uani 1 1 d . .
H18A H 0.9396 0.5753 0.2439 0.082 Uiso 1 1 calc R U
C19 C 0.8433(4) 0.53919(15) 0.2924(5) 0.0698(16) Uani 1 1 d . .
H19A H 0.8834 0.5205 0.2772 0.084 Uiso 1 1 calc R U
C20 C 0.7500(3) 0.53385(11) 0.3346(4) 0.0480(12) Uani 1 1 d . .
H20A H 0.7280 0.5116 0.3474 0.058 Uiso 1 1 calc R U
C21 C -0.3612(3) 0.71037(9) 1.1957(3) 0.0355(10) Uani 1 1 d . .
H21A H -0.4060 0.7158 1.1320 0.043 Uiso 1 1 calc R U
C22 C -0.2981(3) 0.69061(10) 1.3641(4) 0.0406(10) Uani 1 1 d . .
H22A H -0.2910 0.6798 1.4408 0.049 Uiso 1 1 calc R U
C23 C -0.2251(3) 0.70554(10) 1.3019(4) 0.0458(11) Uani 1 1 d . .
H23A H -0.1595 0.7068 1.3269 0.055 Uiso 1 1 calc R U
C24 C -0.2179(3) 0.73663(10) 1.0953(4) 0.0525(13) Uani 1 1 d . .
H24A H -0.1659 0.7508 1.1312 0.063 Uiso 1 1 calc R U
H24B H -0.2645 0.7517 1.0531 0.063 Uiso 1 1 calc R U
C25 C -0.1756(3) 0.71245(10) 1.0022(4) 0.0397(10) Uani 1 1 d . .
C26 C -0.2192(3) 0.70828(12) 0.8868(4) 0.0519(12) Uani 1 1 d . .
H26A H -0.2746 0.7210 0.8648 0.062 Uiso 1 1 calc R U
C27 C -0.1820(4) 0.68556(13) 0.8038(5) 0.0647(15) Uani 1 1 d . .
H27A H -0.2114 0.6832 0.7252 0.078 Uiso 1 1 calc R U
C28 C -0.1016(4) 0.66619(12) 0.8357(5) 0.0617(14) Uani 1 1 d . .
H28A H -0.0771 0.6507 0.7788 0.074 Uiso 1 1 calc R U
C29 C -0.0569(3) 0.66948(12) 0.9506(4) 0.0501(12) Uani 1 1 d . .
C30 C -0.0938(3) 0.69305(11) 1.0335(4) 0.0450(11) Uani 1 1 d . .
H30A H -0.0631 0.6959 1.1112 0.054 Uiso 1 1 calc R U
C31 C 0.0275(4) 0.64656(14) 0.9885(5) 0.0778(18) Uani 1 1 d . .
H31A H 0.0394 0.6484 1.0776 0.093 Uiso 1 1 calc R U
H31B H 0.0102 0.6229 0.9701 0.093 Uiso 1 1 calc R U
C32 C 0.1971(3) 0.63521(11) 0.9251(4) 0.0491(12) Uani 1 1 d . .
H32A H 0.2000 0.6133 0.9597 0.059 Uiso 1 1 calc R U
C33 C 0.2367(3) 0.68172(11) 0.8373(4) 0.0473(12) Uani 1 1 d . .
H33A H 0.2732 0.6984 0.7977 0.057 Uiso 1 1 calc R U
C34 C 0.1436(4) 0.68553(11) 0.8694(4) 0.0582(14) Uani 1 1 d . .
H34A H 0.1045 0.7048 0.8567 0.070 Uiso 1 1 calc R U
C35 C 0.5984(3) 0.58134(10) 0.8901(3) 0.0364(10) Uani 1 1 d . .
H35A H 0.5619 0.5636 0.8542 0.044 Uiso 1 1 calc R U
C36 C 0.6407(3) 0.62931(11) 0.9660(4) 0.0467(11) Uani 1 1 d . .
H36A H 0.6388 0.6519 0.9938 0.056 Uiso 1 1 calc R U
C37 C 0.7204(3) 0.60926(11) 0.9720(4) 0.0509(12) Uani 1 1 d . .
H37A H 0.7822 0.6152 1.0030 0.061 Uiso 1 1 calc R U
C38 C 0.7503(3) 0.54697(11) 0.9162(5) 0.0595(14) Uani 1 1 d . .
H38A H 0.7183 0.5316 0.8570 0.071 Uiso 1 1 calc R U
H38B H 0.7513 0.5358 0.9968 0.071 Uiso 1 1 calc R U
C39 C 0.8542(3) 0.55253(10) 0.8782(4) 0.0441(11) Uani 1 1 d . .
C40 C 0.9293(4) 0.54141(12) 0.9545(4) 0.0568(13) Uani 1 1 d . .
H40A H 0.9157 0.5312 1.0302 0.068 Uiso 1 1 calc R U
C41 C 1.0255(4) 0.54519(13) 0.9203(4) 0.0671(15) Uani 1 1 d . .
H41A H 1.0762 0.5376 0.9727 0.080 Uiso 1 1 calc R U
C42 C 1.0458(3) 0.56035(12) 0.8080(5) 0.0555(13) Uani 1 1 d . .
H42A H 1.1102 0.5628 0.7845 0.067 Uiso 1 1 calc R U
C43 C 0.9708(3) 0.57191(11) 0.7306(4) 0.0462(11) Uani 1 1 d . .
C44 C 0.8752(3) 0.56790(10) 0.7661(4) 0.0452(11) Uani 1 1 d . .
H44A H 0.8243 0.5756 0.7140 0.054 Uiso 1 1 calc R U
C45 C 0.9932(3) 0.59034(12) 0.6102(4) 0.0619(15) Uani 1 1 d . .
H45A H 0.9348 0.5908 0.5570 0.074 Uiso 1 1 calc R U
H45B H 1.0116 0.6139 0.6288 0.074 Uiso 1 1 calc R U
C46 C 1.1644(3) 0.58489(10) 0.5354(4) 0.0431(11) Uani 1 1 d . .
H46A H 1.1871 0.6055 0.5690 0.052 Uiso 1 1 calc R U
C47 C 1.1577(3) 0.53668(10) 0.4438(4) 0.0459(11) Uani 1 1 d . .
H47A H 1.1757 0.5172 0.4002 0.055 Uiso 1 1 calc R U
C48 C 1.0673(3) 0.54283(12) 0.4862(4) 0.0558(13) Uani 1 1 d . .
H48A H 1.0128 0.5287 0.4774 0.067 Uiso 1 1 calc R U
N1 N 0.3243(2) 0.67861(7) 0.4027(2) 0.0254(7) Uani 1 1 d . .
H1C H 0.3037 0.6567 0.3658 0.031 Uiso 1 1 calc R U
N2 N 0.5142(2) 0.58052(7) 0.3634(2) 0.0249(7) Uani 1 1 d . .
H2B H 0.5353 0.6025 0.3992 0.030 Uiso 1 1 calc R U
N3 N -0.3833(2) 0.69385(7) 1.2974(3) 0.0289(7) Uani 1 1 d . .
N4 N 0.2703(2) 0.65003(8) 0.8708(3) 0.0369(8) Uani 1 1 d . .
N5 N 0.5627(2) 0.61217(8) 0.9138(3) 0.0301(7) Uani 1 1 d . .
N6 N 1.2189(2) 0.56343(8) 0.4743(3) 0.0332(8) Uani 1 1 d . .
N7 N -0.2667(3) 0.71839(8) 1.1953(3) 0.0375(8) Uani 1 1 d . .
N8 N 0.1176(3) 0.65529(9) 0.9248(3) 0.0484(10) Uani 1 1 d . .
N9 N 0.6926(2) 0.57863(8) 0.9236(3) 0.0375(8) Uani 1 1 d . .
N10 N 1.0720(2) 0.57372(9) 0.5441(3) 0.0461(9) Uani 1 1 d . .
O1 O 0.38190(18) 0.60722(5) 0.56503(19) 0.0282(6) Uani 1 1 d . .
O2 O 0.45137(18) 0.65084(6) 0.71644(19) 0.0293(6) Uani 1 1 d . .
O3 O 0.50535(17) 0.65107(6) 0.49344(19) 0.0254(6) Uani 1 1 d . .
O4 O 0.4240(2) 0.72618(6) 0.2334(2) 0.0347(6) Uani 1 1 d . .
O5 O 0.3399(2) 0.73524(7) 0.0569(2) 0.0445(7) Uani 1 1 d . .
O6 O 0.44681(18) 0.65106(6) 0.2057(2) 0.0290(6) Uani 1 1 d . .
O7 O 0.32814(17) 0.60573(6) 0.27891(19) 0.0255(6) Uani 1 1 d . .
O8 O 0.37703(18) 0.60779(6) 0.05365(19) 0.0265(6) Uani 1 1 d . .
O9 O 0.4194(2) 0.53406(6) 0.5473(2) 0.0340(6) Uani 1 1 d . .
O10 O 0.5171(2) 0.52050(6) 0.7070(2) 0.0378(7) Uani 1 1 d . .
O1W O 0.5015(2) 0.72791(6) 0.4828(2) 0.0391(7) Uani 1 1 d . .
H1WA H 0.4620 0.7443 0.4674 0.047 Uiso 1 1 d R U
H1WB H 0.4935 0.7206 0.5562 0.047 Uiso 1 1 d R U
O2W O 0.34231(19) 0.52916(6) 0.2921(2) 0.0367(7) Uani 1 1 d . .
H2WA H 0.3592 0.5088 0.3114 0.044 Uiso 1 1 d R U
H2WB H 0.2887 0.5280 0.2504 0.044 Uiso 1 1 d R U
O3W O 0.46305(19) 0.67702(6) 0.9779(2) 0.0342(7) Uani 1 1 d . .
H3WA H 0.4939 0.6684 1.0402 0.041 Uiso 1 1 d R U
H3WB H 0.4290 0.6936 1.0040 0.041 Uiso 1 1 d R U
O4W O 0.3629(2) 0.58321(6) 0.7958(2) 0.0400(7) Uani 1 1 d . .
H4WA H 0.4101 0.5728 0.7629 0.060 Uiso 1 1 d R U
H4WB H 0.3203 0.5884 0.7398 0.060 Uiso 1 1 d R U
O5W O 0.5604(2) 0.71286(7) 0.7268(3) 0.0532(8) Uani 1 1 d . .
H5WA H 0.5319 0.6949 0.7519 0.064 Uiso 1 1 d R U
H5WB H 0.5530 0.7285 0.7810 0.064 Uiso 1 1 d R U
O6W O 0.6831(3) 0.63498(9) 0.6291(3) 0.0797(11) Uani 1 1 d . .
H6WA H 0.6295 0.6416 0.5950 0.096 Uiso 1 1 d R U
H6WB H 0.6715 0.6236 0.6945 0.096 Uiso 1 1 d R U
O7W O 0.2869(2) 0.54395(7) 0.0466(3) 0.0584(9) Uani 1 1 d . .
H7WA H 0.2928 0.5657 0.0479 0.070 Uiso 1 1 d R U
H7WB H 0.2786 0.5372 -0.0281 0.070 Uiso 1 1 d R U
O8W O 0.5834(3) 0.49649(10) 0.0916(4) 0.1159(17) Uani 1 1 d . .
H8WA H 0.5680 0.5031 0.1637 0.139 Uiso 1 1 d R U
H8WB H 0.5660 0.5116 0.0385 0.139 Uiso 1 1 d R U
O9W O 0.1363(2) 0.59145(9) 0.1892(3) 0.0814(11) Uani 1 1 d . .
H9WA H 0.1521 0.5882 0.2653 0.098 Uiso 1 1 d R U
H9WB H 0.1713 0.6074 0.1600 0.098 Uiso 1 1 d R U

loop_
_atom_site_aniso_label
_atom_site_aniso_U_11
_atom_site_aniso_U_22
_atom_site_aniso_U_33
_atom_site_aniso_U_23
_atom_site_aniso_U_13
_atom_site_aniso_U_12
Co1 0.0270(3) 0.0248(3) 0.0194(2) 0.0024(2) 0.0042(2) -0.0016(2)
Co2 0.0287(3) 0.0256(3) 0.0179(2) 0.0017(2) 0.0037(2) -0.0014(2)
Co3 0.0308(3) 0.0280(3) 0.0157(2) 0.0012(2) 0.0027(2) 0.0005(2)
P1 0.0297(6) 0.0251(5) 0.0151(4) 0.0016(4) 0.0035(4) 0.0000(4)
P2 0.0276(5) 0.0251(5) 0.0148(4) 0.0015(4) 0.0033(4) -0.0007(4)
C1 0.037(2) 0.034(2) 0.0215(19) 0.0043(16) 0.0051(17) -0.0008(18)
C2 0.033(2) 0.032(2) 0.028(2) 0.0072(17) 0.0051(17) 0.0019(18)
C3 0.041(3) 0.049(2) 0.033(2) 0.014(2) 0.0033(19) -0.001(2)
C4 0.034(2) 0.028(2) 0.029(2) 0.0059(17) 0.0073(18) 0.0051(19)
C5 0.028(2) 0.037(2) 0.029(2) 0.0102(18) 0.0017(17) 0.0030(19)
C6 0.046(3) 0.062(3) 0.057(3) -0.004(2) 0.013(2) 0.015(3)
C7 0.051(4) 0.134(6) 0.071(4) 0.011(4) 0.026(3) 0.041(4)
C8 0.025(3) 0.162(7) 0.090(5) 0.068(5) 0.005(3) 0.005(4)
C9 0.049(4) 0.102(5) 0.080(4) 0.043(4) -0.021(3) -0.032(3)
C10 0.048(3) 0.060(3) 0.046(3) 0.008(2) -0.003(2) -0.018(3)
C11 0.031(2) 0.033(2) 0.0192(18) 0.0024(16) 0.0047(16) 0.0010(18)
C12 0.034(2) 0.0227(18) 0.028(2) 0.0036(16) 0.0003(17) 0.0025(17)
C13 0.034(2) 0.033(2) 0.028(2) 0.0063(17) -0.0057(17) 0.0032(18)
C14 0.046(3) 0.0189(18) 0.0213(19) 0.0003(15) 0.0060(18) 0.0049(18)
C15 0.029(2) 0.048(2) 0.025(2) 0.0046(18) 0.0018(17) 0.002(2)
C16 0.033(3) 0.050(3) 0.053(3) 0.002(2) 0.000(2) -0.007(2)
C17 0.037(3) 0.077(4) 0.063(3) 0.010(3) -0.001(2) -0.023(3)
C18 0.035(3) 0.117(5) 0.052(3) 0.002(3) 0.006(2) -0.008(3)
C19 0.043(3) 0.097(4) 0.069(4) -0.005(3) 0.011(3) 0.028(3)
C20 0.042(3) 0.054(3) 0.049(3) 0.004(2) 0.005(2) 0.014(2)
C21 0.034(2) 0.040(2) 0.033(2) 0.0014(19) 0.0072(19) 0.002(2)
C22 0.037(3) 0.045(2) 0.040(2) 0.009(2) 0.000(2) 0.001(2)
C23 0.029(2) 0.052(3) 0.056(3) 0.004(2) -0.001(2) -0.004(2)
C24 0.047(3) 0.043(2) 0.070(3) 0.014(2) 0.036(3) 0.000(2)
C25 0.034(2) 0.039(2) 0.047(3) 0.011(2) 0.016(2) -0.003(2)
C26 0.035(3) 0.064(3) 0.056(3) 0.022(3) 0.002(2) -0.002(2)
C27 0.070(4) 0.078(4) 0.046(3) 0.000(3) 0.000(3) -0.019(3)
C28 0.076(4) 0.054(3) 0.057(3) -0.002(3) 0.023(3) 0.004(3)
C29 0.044(3) 0.062(3) 0.045(3) 0.013(2) 0.017(2) 0.012(2)
C30 0.030(2) 0.065(3) 0.041(2) 0.008(2) 0.009(2) 0.002(2)
C31 0.058(4) 0.096(4) 0.081(4) 0.037(3) 0.035(3) 0.036(3)
C32 0.041(3) 0.044(3) 0.063(3) 0.016(2) 0.007(2) 0.010(2)
C33 0.052(3) 0.044(3) 0.047(3) 0.009(2) 0.011(2) 0.010(2)
C34 0.055(3) 0.051(3) 0.070(3) 0.013(3) 0.020(3) 0.023(3)
C35 0.037(3) 0.035(2) 0.037(2) -0.0013(19) 0.0055(19) -0.003(2)
C36 0.033(3) 0.042(2) 0.066(3) -0.014(2) 0.006(2) -0.005(2)
C37 0.026(2) 0.054(3) 0.073(3) -0.018(3) -0.002(2) -0.004(2)
C38 0.048(3) 0.044(3) 0.087(4) 0.013(3) 0.028(3) 0.012(2)
C39 0.039(3) 0.038(2) 0.056(3) 0.008(2) 0.018(2) 0.010(2)
C40 0.059(3) 0.068(3) 0.044(3) 0.013(2) 0.015(3) 0.012(3)
C41 0.053(3) 0.095(4) 0.053(3) 0.006(3) -0.005(3) 0.021(3)
C42 0.034(3) 0.065(3) 0.068(3) -0.002(3) 0.010(3) 0.008(2)
C43 0.036(3) 0.048(3) 0.056(3) 0.007(2) 0.018(2) 0.010(2)
C44 0.031(3) 0.045(2) 0.060(3) 0.007(2) 0.007(2) 0.009(2)
C45 0.045(3) 0.068(3) 0.075(3) 0.020(3) 0.031(3) 0.021(3)
C46 0.042(3) 0.042(2) 0.046(3) -0.002(2) 0.012(2) -0.009(2)
C47 0.044(3) 0.040(2) 0.055(3) -0.004(2) 0.011(2) -0.012(2)
C48 0.040(3) 0.057(3) 0.072(3) 0.007(3) 0.008(3) -0.018(2)
N1 0.0297(18) 0.0267(16) 0.0201(15) 0.0039(13) 0.0032(13) 0.0001(14)
N2 0.0293(18) 0.0260(16) 0.0195(15) 0.0024(12) 0.0024(13) 0.0026(14)
N3 0.0312(19) 0.0308(17) 0.0250(16) -0.0021(14) 0.0054(14) -0.0023(15)
N4 0.036(2) 0.041(2) 0.0340(19) 0.0024(16) 0.0067(16) 0.0039(17)
N5 0.0307(19) 0.0348(18) 0.0251(16) 0.0005(14) 0.0045(14) 0.0035(16)
N6 0.034(2) 0.0366(18) 0.0295(17) 0.0019(15) 0.0069(15) -0.0060(16)
N7 0.034(2) 0.0336(18) 0.045(2) 0.0051(16) 0.0152(17) -0.0022(16)
N8 0.037(2) 0.059(2) 0.050(2) 0.0117(19) 0.0165(18) 0.017(2)
N9 0.032(2) 0.0357(19) 0.045(2) 0.0022(16) 0.0127(17) 0.0053(17)
N10 0.033(2) 0.049(2) 0.058(2) 0.0085(19) 0.0162(18) -0.0020(18)
O1 0.0431(17) 0.0265(13) 0.0152(12) -0.0019(10) 0.0041(11) -0.0082(12)
O2 0.0437(17) 0.0288(13) 0.0154(12) -0.0002(10) 0.0015(11) -0.0080(12)
O3 0.0279(14) 0.0305(13) 0.0179(12) 0.0046(10) 0.0031(10) 0.0027(11)
O4 0.0315(17) 0.0365(15) 0.0361(15) 0.0136(12) 0.0014(13) -0.0028(13)
O5 0.049(2) 0.0532(18) 0.0308(15) 0.0193(14) 0.0017(13) -0.0009(15)
O6 0.0416(17) 0.0265(13) 0.0190(12) -0.0013(11) 0.0018(11) -0.0089(12)
O7 0.0286(15) 0.0308(13) 0.0173(12) 0.0058(10) 0.0055(10) 0.0022(11)
O8 0.0370(16) 0.0285(13) 0.0139(12) 0.0014(10) -0.0001(11) -0.0044(12)
O9 0.0356(17) 0.0336(15) 0.0327(15) 0.0096(12) -0.0011(13) -0.0034(13)
O10 0.0535(19) 0.0375(15) 0.0223(14) 0.0086(12) 0.0012(13) -0.0009(14)
O1W 0.0510(19) 0.0314(15) 0.0352(15) -0.0033(12) 0.0038(14) 0.0015(13)
O2W 0.0446(18) 0.0300(14) 0.0349(15) 0.0001(12) -0.0064(13) -0.0021(13)
O3W 0.0506(18) 0.0293(14) 0.0228(13) 0.0000(11) 0.0036(12) 0.0065(13)
O4W 0.0520(19) 0.0427(16) 0.0252(14) -0.0001(12) 0.0025(13) 0.0010(14)
O5W 0.061(2) 0.0452(18) 0.0530(19) -0.0001(15) -0.0020(16) -0.0122(16)
O6W 0.067(3) 0.094(3) 0.078(3) 0.000(2) -0.007(2) 0.002(2)
O7W 0.084(3) 0.0477(18) 0.0428(18) -0.0033(15) -0.0053(17) -0.0160(18)
O8W 0.139(4) 0.109(3) 0.104(3) -0.010(3) 0.071(3) -0.011(3)
O9W 0.055(2) 0.120(3) 0.069(2) 0.027(2) -0.0067(18) -0.014(2)

loop_
_atom_type_symbol
_atom_type_description
_atom_type_scat_dispersion_real
_atom_type_scat_dispersion_imag
_atom_type_scat_source
C C 0.0033 0.0016 'International Tables Vol C Tables 4.2.6.8 and 6.1.1.4'
H H 0.0000 0.0000 'International Tables Vol C Tables 4.2.6.8 and 6.1.1.4'
N N 0.0061 0.0033 'International Tables Vol C Tables 4.2.6.8 and 6.1.1.4'
O O 0.0106 0.0060 'International Tables Vol C Tables 4.2.6.8 and 6.1.1.4'
P P 0.1023 0.0942 'International Tables Vol C Tables 4.2.6.8 and 6.1.1.4'
Co Co 0.3494 0.9721 'International Tables Vol C Tables 4.2.6.8 and 6.1.1.4'

loop_
_geom_angle_atom_site_label_1
_geom_angle_atom_site_label_2
_geom_angle_atom_site_label_3
_geom_angle
_geom_angle_site_symmetry_1
_geom_angle_site_symmetry_3
O4 Co1 O6 89.96(10) . .
O4 Co1 N3 90.89(11) . 1_654
O6 Co1 N3 91.57(10) . 1_654
O4 Co1 O3 168.98(9) . .
O6 Co1 O3 98.37(9) . .
N3 Co1 O3 96.04(11) 1_654 .
O4 Co1 N1 88.86(10) . .
O6 Co1 N1 88.29(10) . .
N3 Co1 N1 179.72(13) 1_654 .
O3 Co1 N1 84.22(10) . .
O4 Co1 O1W 83.68(10) . .
O6 Co1 O1W 172.81(9) . .
N3 Co1 O1W 85.19(10) 1_654 .
O3 Co1 O1W 88.36(9) . .
N1 Co1 O1W 94.92(10) . .
O1 Co2 O9 88.54(10) . .
O1 Co2 O7 97.22(9) . .
O9 Co2 O7 170.96(9) . .
O1 Co2 N6 89.21(11) . 1_455
O9 Co2 N6 93.25(11) . 1_455
O7 Co2 N6 93.78(10) . 1_455
O1 Co2 O2W 173.24(9) . .
O9 Co2 O2W 86.51(10) . .
O7 Co2 O2W 88.27(9) . .
N6 Co2 O2W 86.48(11) 1_455 .
O1 Co2 N2 91.54(10) . .
O9 Co2 N2 89.74(10) . .
O7 Co2 N2 83.18(9) . .
N6 Co2 N2 176.94(11) 1_455 .
O2W Co2 N2 93.04(10) . .
O2 Co3 O8 177.77(10) . 1_556
O2 Co3 N5 90.71(10) . .
O8 Co3 N5 90.46(10) 1_556 .
O2 Co3 N4 91.92(11) . .
O8 Co3 N4 87.03(11) 1_556 .
N5 Co3 N4 175.54(12) . .
O2 Co3 O3W 90.09(9) . .
O8 Co3 O3W 91.86(8) 1_556 .
N5 Co3 O3W 87.06(11) . .
N4 Co3 O3W 89.34(11) . .
O2 Co3 O4W 91.19(9) . .
O8 Co3 O4W 86.81(9) 1_556 .
N5 Co3 O4W 95.28(11) . .
N4 Co3 O4W 88.26(12) . .
O3W Co3 O4W 177.31(10) . .
O2 P1 O1 111.86(13) . .
O2 P1 O3 112.36(14) . .
O1 P1 O3 112.31(12) . .
O2 P1 C1 106.99(15) . .
O1 P1 C1 107.74(17) . .
O3 P1 C1 105.10(14) . .
O8 P2 O6 111.52(13) . .
O8 P2 O7 112.56(14) . .
O6 P2 O7 112.50(13) . .
O8 P2 C11 107.20(14) . .
O6 P2 C11 107.98(16) . .
O7 P2 C11 104.59(14) . .
N1 C1 P1 109.7(2) . .
N1 C1 H1A 109.7 . .
P1 C1 H1A 109.7 . .
N1 C1 H1B 109.7 . .
P1 C1 H1B 109.7 . .
H1A C1 H1B 108.2 . .
N1 C2 C3 110.9(3) . .
N1 C2 C5 112.1(3) . .
C3 C2 C5 113.1(3) . .
N1 C2 H2A 106.8 . .
C3 C2 H2A 106.8 . .
C5 C2 H2A 106.8 . .
C2 C3 C4 116.8(3) . .
C2 C3 H3A 108.1 . .
C4 C3 H3A 108.1 . .
C2 C3 H3B 108.1 . .
C4 C3 H3B 108.1 . .
H3A C3 H3B 107.3 . .
O5 C4 O4 124.0(4) . .
O5 C4 C3 116.3(4) . .
O4 C4 C3 119.7(3) . .
C10 C5 C6 118.9(4) . .
C10 C5 C2 121.2(4) . .
C6 C5 C2 119.7(4) . .
C7 C6 C5 120.2(5) . .
C7 C6 H6A 119.9 . .
C5 C6 H6A 119.9 . .
C8 C7 C6 120.5(5) . .
C8 C7 H7A 119.7 . .
C6 C7 H7A 119.7 . .
C7 C8 C9 119.3(5) . .
C7 C8 H8A 120.3 . .
C9 C8 H8A 120.3 . .
C10 C9 C8 119.9(6) . .
C10 C9 H9A 120.0 . .
C8 C9 H9A 120.0 . .
C5 C10 C9 121.1(5) . .
C5 C10 H10A 119.4 . .
C9 C10 H10A 119.4 . .
N2 C11 P2 109.7(2) . .
N2 C11 H11A 109.7 . .
P2 C11 H11A 109.7 . .
N2 C11 H11B 109.7 . .
P2 C11 H11B 109.7 . .
H11A C11 H11B 108.2 . .
N2 C12 C15 114.5(3) . .
N2 C12 C13 110.0(3) . .
C15 C12 C13 110.0(3) . .
N2 C12 H12A 107.3 . .
C15 C12 H12A 107.3 . .
C13 C12 H12A 107.3 . .
C14 C13 C12 116.5(3) . .
C14 C13 H13A 108.2 . .
C12 C13 H13A 108.2 . .
C14 C13 H13B 108.2 . .
C12 C13 H13B 108.2 . .
H13A C13 H13B 107.3 . .
O9 C14 O10 123.2(3) . .
O9 C14 C13 121.7(3) . .
O10 C14 C13 115.1(4) . .
C20 C15 C16 118.1(4) . .
C20 C15 C12 119.4(4) . .
C16 C15 C12 122.5(3) . .
C17 C16 C15 120.8(4) . .
C17 C16 H16A 119.6 . .
C15 C16 H16A 119.6 . .
C18 C17 C16 120.4(5) . .
C18 C17 H17A 119.8 . .
C16 C17 H17A 119.8 . .
C17 C18 C19 119.5(5) . .
C17 C18 H18A 120.2 . .
C19 C18 H18A 120.2 . .
C18 C19 C20 120.5(5) . .
C18 C19 H19A 119.7 . .
C20 C19 H19A 119.7 . .
C15 C20 C19 120.6(4) . .
C15 C20 H20A 119.7 . .
C19 C20 H20A 119.7 . .
N3 C21 N7 111.5(4) . .
N3 C21 H21A 124.3 . .
N7 C21 H21A 124.3 . .
C23 C22 N3 109.6(4) . .
C23 C22 H22A 125.2 . .
N3 C22 H22A 125.2 . .
C22 C23 N7 106.2(4) . .
C22 C23 H23A 126.9 . .
N7 C23 H23A 126.9 . .
N7 C24 C25 112.3(3) . .
N7 C24 H24A 109.1 . .
C25 C24 H24A 109.1 . .
N7 C24 H24B 109.1 . .
C25 C24 H24B 109.1 . .
H24A C24 H24B 107.9 . .
C26 C25 C30 118.9(4) . .
C26 C25 C24 120.8(4) . .
C30 C25 C24 120.3(4) . .
C27 C26 C25 120.5(5) . .
C27 C26 H26A 119.8 . .
C25 C26 H26A 119.8 . .
C26 C27 C28 120.4(5) . .
C26 C27 H27A 119.8 . .
C28 C27 H27A 119.8 . .
C29 C28 C27 120.6(4) . .
C29 C28 H28A 119.7 . .
C27 C28 H28A 119.7 . .
C28 C29 C30 118.8(4) . .
C28 C29 C31 120.5(4) . .
C30 C29 C31 120.6(5) . .
C25 C30 C29 120.8(4) . .
C25 C30 H30A 119.6 . .
C29 C30 H30A 119.6 . .
N8 C31 C29 112.6(4) . .
N8 C31 H31A 109.1 . .
C29 C31 H31A 109.1 . .
N8 C31 H31B 109.1 . .
C29 C31 H31B 109.1 . .
H31A C31 H31B 107.8 . .
N4 C32 N8 112.0(4) . .
N4 C32 H32A 124.0 . .
N8 C32 H32A 124.0 . .
C34 C33 N4 110.4(4) . .
C34 C33 H33A 124.8 . .
N4 C33 H33A 124.8 . .
C33 C34 N8 106.2(4) . .
C33 C34 H34A 126.9 . .
N8 C34 H34A 126.9 . .
N5 C35 N9 112.3(4) . .
N5 C35 H35A 123.9 . .
N9 C35 H35A 123.9 . .
C37 C36 N5 111.1(4) . .
C37 C36 H36A 124.5 . .
N5 C36 H36A 124.5 . .
C36 C37 N9 106.0(4) . .
C36 C37 H37A 127.0 . .
N9 C37 H37A 127.0 . .
N9 C38 C39 114.1(3) . .
N9 C38 H38A 108.7 . .
C39 C38 H38A 108.7 . .
N9 C38 H38B 108.7 . .
C39 C38 H38B 108.7 . .
H38A C38 H38B 107.6 . .
C40 C39 C44 119.3(4) . .
C40 C39 C38 119.3(4) . .
C44 C39 C38 121.4(4) . .
C39 C40 C41 120.6(4) . .
C39 C40 H40A 119.7 . .
C41 C40 H40A 119.7 . .
C42 C41 C40 119.8(5) . .
C42 C41 H41A 120.1 . .
C40 C41 H41A 120.1 . .
C43 C42 C41 120.2(4) . .
C43 C42 H42A 119.9 . .
C41 C42 H42A 119.9 . .
C42 C43 C44 119.4(4) . .
C42 C43 C45 120.2(4) . .
C44 C43 C45 120.4(4) . .
C43 C44 C39 120.8(4) . .
C43 C44 H44A 119.6 . .
C39 C44 H44A 119.6 . .
N10 C45 C43 112.2(3) . .
N10 C45 H45A 109.2 . .
C43 C45 H45A 109.2 . .
N10 C45 H45B 109.2 . .
C43 C45 H45B 109.2 . .
H45A C45 H45B 107.9 . .
N6 C46 N10 112.4(4) . .
N6 C46 H46A 123.8 . .
N10 C46 H46A 123.8 . .
C48 C47 N6 110.1(4) . .
C48 C47 H47A 125.0 . .
N6 C47 H47A 125.0 . .
C47 C48 N10 106.3(4) . .
C47 C48 H48A 126.8 . .
N10 C48 H48A 126.8 . .
C1 N1 C2 114.6(3) . .
C1 N1 Co1 107.2(2) . .
C2 N1 Co1 116.0(2) . .
C1 N1 H1C 106.1 . .
C2 N1 H1C 106.1 . .
Co1 N1 H1C 106.1 . .
C12 N2 C11 113.4(2) . .
C12 N2 Co2 115.3(2) . .
C11 N2 Co2 106.2(2) . .
C12 N2 H2B 107.2 . .
C11 N2 H2B 107.2 . .
Co2 N2 H2B 107.2 . .
C21 N3 C22 105.7(3) . .
C21 N3 Co1 122.5(3) . 1_456
C22 N3 Co1 130.4(2) . 1_456
C32 N4 C33 105.1(3) . .
C32 N4 Co3 122.1(3) . .
C33 N4 Co3 130.9(3) . .
C35 N5 C36 103.6(3) . .
C35 N5 Co3 128.2(3) . .
C36 N5 Co3 128.1(3) . .
C46 N6 C47 104.6(3) . .
C46 N6 Co2 126.8(3) . 1_655
C47 N6 Co2 128.5(3) . 1_655
C21 N7 C23 107.1(3) . .
C21 N7 C24 125.5(4) . .
C23 N7 C24 127.4(4) . .
C32 N8 C34 106.2(4) . .
C32 N8 C31 123.9(4) . .
C34 N8 C31 129.4(4) . .
C35 N9 C37 107.1(3) . .
C35 N9 C38 124.8(4) . .
C37 N9 C38 128.0(4) . .
C46 N10 C48 106.6(3) . .
C46 N10 C45 127.0(4) . .
C48 N10 C45 126.3(4) . .
P1 O1 Co2 137.97(12) . .
P1 O2 Co3 135.07(14) . .
P1 O3 Co1 115.76(13) . .
C4 O4 Co1 123.4(2) . .
P2 O6 Co1 138.67(13) . .
P2 O7 Co2 116.81(13) . .
P2 O8 Co3 132.76(14) . 1_554
C14 O9 Co2 126.2(2) . .
Co1 O1W H1WA 109.0 . .
Co1 O1W H1WB 109.4 . .
H1WA O1W H1WB 109.5 . .
Co2 O2W H2WA 120.4 . .
Co2 O2W H2WB 119.4 . .
H2WA O2W H2WB 107.7 . .
Co3 O3W H3WA 99.2 . .
Co3 O3W H3WB 129.5 . .
H3WA O3W H3WB 107.7 . .
Co3 O4W H4WA 109.5 . .
Co3 O4W H4WB 109.1 . .
H4WA O4W H4WB 109.5 . .
H5WA O5W H5WB 107.7 . .
H6WA O6W H6WB 109.5 . .
H7WA O7W H7WB 109.5 . .
H8WA O8W H8WB 109.5 . .
H9WA O9W H9WB 109.5 . .

loop_
_geom_bond_atom_site_label_1
_geom_bond_atom_site_label_2
_geom_bond_distance
_geom_bond_site_symmetry_2
Co1 O4 2.091(3) .
Co1 O6 2.092(2) .
Co1 N3 2.098(3) 1_654
Co1 O3 2.104(2) .
Co1 N1 2.139(3) .
Co1 O1W 2.191(2) .
Co2 O1 2.078(2) .
Co2 O9 2.078(3) .
Co2 O7 2.114(2) .
Co2 N6 2.124(3) 1_455
Co2 O2W 2.179(2) .
Co2 N2 2.181(3) .
Co3 O2 2.062(2) .
Co3 O8 2.093(2) 1_556
Co3 N5 2.132(3) .
Co3 N4 2.149(3) .
Co3 O3W 2.167(2) .
Co3 O4W 2.181(3) .
P1 O2 1.518(2) .
P1 O1 1.524(2) .
P1 O3 1.533(2) .
P1 C1 1.812(4) .
P2 O8 1.519(2) .
P2 O6 1.525(2) .
P2 O7 1.531(2) .
P2 C11 1.807(4) .
C1 N1 1.471(4) .
C1 H1A 0.9700 .
C1 H1B 0.9700 .
C2 N1 1.479(4) .
C2 C3 1.504(5) .
C2 C5 1.517(5) .
C2 H2A 0.9800 .
C3 C4 1.519(5) .
C3 H3A 0.9700 .
C3 H3B 0.9700 .
C4 O5 1.253(4) .
C4 O4 1.260(5) .
C5 C10 1.367(5) .
C5 C6 1.382(5) .
C6 C7 1.372(7) .
C6 H6A 0.9300 .
C7 C8 1.371(8) .
C7 H7A 0.9300 .
C8 C9 1.377(8) .
C8 H8A 0.9300 .
C9 C10 1.370(6) .
C9 H9A 0.9300 .
C10 H10A 0.9300 .
C11 N2 1.479(4) .
C11 H11A 0.9700 .
C11 H11B 0.9700 .
C12 N2 1.472(4) .
C12 C15 1.519(5) .
C12 C13 1.535(5) .
C12 H12A 0.9800 .
C13 C14 1.521(5) .
C13 H13A 0.9700 .
C13 H13B 0.9700 .
C14 O9 1.246(5) .
C14 O10 1.266(4) .
C15 C20 1.381(5) .
C15 C16 1.389(5) .
C16 C17 1.382(5) .
C16 H16A 0.9300 .
C17 C18 1.367(7) .
C17 H17A 0.9300 .
C18 C19 1.372(7) .
C18 H18A 0.9300 .
C19 C20 1.385(6) .
C19 H19A 0.9300 .
C20 H20A 0.9300 .
C21 N3 1.313(4) .
C21 N7 1.331(5) .
C21 H21A 0.9300 .
C22 C23 1.352(5) .
C22 N3 1.357(5) .
C22 H22A 0.9300 .
C23 N7 1.361(5) .
C23 H23A 0.9300 .
C24 N7 1.469(4) .
C24 C25 1.505(5) .
C24 H24A 0.9700 .
C24 H24B 0.9700 .
C25 C26 1.372(6) .
C25 C30 1.384(6) .
C26 C27 1.367(6) .
C26 H26A 0.9300 .
C27 C28 1.369(7) .
C27 H27A 0.9300 .
C28 C29 1.369(6) .
C28 H28A 0.9300 .
C29 C30 1.387(5) .
C29 C31 1.506(6) .
C30 H30A 0.9300 .
C31 N8 1.470(5) .
C31 H31A 0.9700 .
C31 H31B 0.9700 .
C32 N4 1.310(5) .
C32 N8 1.340(5) .
C32 H32A 0.9300 .
C33 C34 1.339(6) .
C33 N4 1.361(5) .
C33 H33A 0.9300 .
C34 N8 1.372(5) .
C34 H34A 0.9300 .
C35 N5 1.323(4) .
C35 N9 1.332(5) .
C35 H35A 0.9300 .
C36 C37 1.342(5) .
C36 N5 1.365(5) .
C36 H36A 0.9300 .
C37 N9 1.351(5) .
C37 H37A 0.9300 .
C38 N9 1.468(5) .
C38 C39 1.508(5) .
C38 H38A 0.9700 .
C38 H38B 0.9700 .
C39 C40 1.366(6) .
C39 C44 1.386(5) .
C40 C41 1.388(6) .
C40 H40A 0.9300 .
C41 C42 1.381(6) .
C41 H41A 0.9300 .
C42 C43 1.377(6) .
C42 H42A 0.9300 .
C43 C44 1.384(5) .
C43 C45 1.521(5) .
C44 H44A 0.9300 .
C45 N10 1.461(5) .
C45 H45A 0.9700 .
C45 H45B 0.9700 .
C46 N6 1.311(4) .
C46 N10 1.344(5) .
C46 H46A 0.9300 .
C47 C48 1.354(6) .
C47 N6 1.370(5) .
C47 H47A 0.9300 .
C48 N10 1.355(5) .
C48 H48A 0.9300 .
N1 H1C 0.9800 .
N2 H2B 0.9800 .
N3 Co1 2.098(3) 1_456
N6 Co2 2.124(3) 1_655
O8 Co3 2.093(2) 1_554
O1W H1WA 0.8503 .
O1W H1WB 0.8500 .
O2W H2WA 0.8498 .
O2W H2WB 0.8501 .
O3W H3WA 0.8501 .
O3W H3WB 0.8499 .
O4W H4WA 0.8497 .
O4W H4WB 0.8500 .
O5W H5WA 0.8499 .
O5W H5WB 0.8502 .
O6W H6WA 0.8500 .
O6W H6WB 0.8500 .
O7W H7WA 0.8498 .
O7W H7WB 0.8501 .
O8W H8WA 0.8499 .
O8W H8WB 0.8502 .
O9W H9WA 0.8501 .
O9W H9WB 0.8499 .

loop_
_geom_hbond_atom_site_label_D
_geom_hbond_atom_site_label_H
_geom_hbond_atom_site_label_A
_geom_hbond_distance_DH
_geom_hbond_distance_HA
_geom_hbond_distance_DA
_geom_hbond_angle_DHA
_geom_hbond_site_symmetry_A
O9W H9WA N6 0.85 2.59 3.417(4) 164.9 1_455
O8W H8WA O10 0.85 2.06 2.687(4) 130.1 3_666
O7W H7WB O8W 0.85 2.42 2.831(5) 110.7 3_665
O7W H7WA O8 0.85 2.00 2.775(4) 150.4 .
O6W H6WA O3 0.85 2.03 2.868(4) 170.7 .
O5W H5WB O4 0.85 2.54 3.023(4) 117.1 4_576
O5W H5WA O2 0.85 2.07 2.839(3) 150.7 .
O4W H4WB O1 0.85 2.21 2.675(3) 114.3 .
O4W H4WA O10 0.85 2.59 3.385(4) 156.3 .
O3W H3WB O5 0.85 2.12 2.965(4) 176.1 1_556
O3W H3WA O6 0.85 2.03 2.668(3) 131.3 1_556
O2W H2WB O7W 0.85 2.28 2.788(4) 118.5 .
O2W H2WA O10 0.85 2.06 2.727(4) 135.4 3_666
O1W H1WB O5W 0.85 2.05 2.787(4) 144.6 .
O1W H1WA O5 0.85 2.11 2.775(4) 134.6 4_576
N2 H2B O3 0.98 2.19 3.087(3) 151.7 .
N1 H1C O7 0.98 2.22 3.136(4) 154.5 .
C36 H36A O3W 0.93 2.60 3.066(5) 111.7 .
C35 H35A O10 0.93 2.38 3.255(5) 157.9 .
C12 H12A O10 0.98 2.48 3.448(4) 170.1 3_666
C2 H2A O5 0.98 2.47 3.379(5) 154.9 4_576

loop_
_geom_torsion_atom_site_label_1
_geom_torsion_atom_site_label_2
_geom_torsion_atom_site_label_3
_geom_torsion_atom_site_label_4
_geom_torsion
_geom_torsion_site_symmetry_4
O2 P1 C1 N1 155.2(2) .
O1 P1 C1 N1 -84.4(3) .
O3 P1 C1 N1 35.6(3) .
N1 C2 C3 C4 -69.5(4) .
C5 C2 C3 C4 163.7(3) .
C2 C3 C4 O5 -163.2(3) .
C2 C3 C4 O4 18.9(5) .
N1 C2 C5 C10 -64.9(5) .
C3 C2 C5 C10 61.4(5) .
N1 C2 C5 C6 109.8(4) .
C3 C2 C5 C6 -123.9(4) .
C10 C5 C6 C7 -0.7(7) .
C2 C5 C6 C7 -175.5(4) .
C5 C6 C7 C8 0.0(8) .
C6 C7 C8 C9 0.6(9) .
C7 C8 C9 C10 -0.4(8) .
C6 C5 C10 C9 0.9(6) .
C2 C5 C10 C9 175.6(4) .
C8 C9 C10 C5 -0.3(7) .
O8 P2 C11 N2 -157.9(2) .
O6 P2 C11 N2 81.8(2) .
O7 P2 C11 N2 -38.2(3) .
N2 C12 C13 C14 70.6(4) .
C15 C12 C13 C14 -162.3(3) .
C12 C13 C14 O9 -24.5(5) .
C12 C13 C14 O10 155.5(3) .
N2 C12 C15 C20 -148.9(4) .
C13 C12 C15 C20 86.6(4) .
N2 C12 C15 C16 30.7(5) .
C13 C12 C15 C16 -93.8(4) .
C20 C15 C16 C17 0.7(6) .
C12 C15 C16 C17 -178.9(4) .
C15 C16 C17 C18 -0.6(7) .
C16 C17 C18 C19 0.1(8) .
C17 C18 C19 C20 0.3(8) .
C16 C15 C20 C19 -0.3(6) .
C12 C15 C20 C19 179.3(4) .
C18 C19 C20 C15 -0.2(7) .
N3 C22 C23 N7 0.4(5) .
N7 C24 C25 C26 105.8(5) .
N7 C24 C25 C30 -71.7(5) .
C30 C25 C26 C27 -0.6(6) .
C24 C25 C26 C27 -178.2(4) .
C25 C26 C27 C28 1.2(7) .
C26 C27 C28 C29 -0.5(7) .
C27 C28 C29 C30 -0.8(7) .
C27 C28 C29 C31 176.0(4) .
C26 C25 C30 C29 -0.7(6) .
C24 C25 C30 C29 176.9(4) .
C28 C29 C30 C25 1.4(6) .
C31 C29 C30 C25 -175.4(4) .
C28 C29 C31 N8 72.7(6) .
C30 C29 C31 N8 -110.6(5) .
N4 C33 C34 N8 -0.1(5) .
N5 C36 C37 N9 -0.5(5) .
N9 C38 C39 C40 122.7(5) .
N9 C38 C39 C44 -58.9(6) .
C44 C39 C40 C41 -0.4(7) .
C38 C39 C40 C41 178.0(4) .
C39 C40 C41 C42 0.0(7) .
C40 C41 C42 C43 0.5(7) .
C41 C42 C43 C44 -0.6(7) .
C41 C42 C43 C45 176.7(4) .
C42 C43 C44 C39 0.2(6) .
C45 C43 C44 C39 -177.1(4) .
C40 C39 C44 C43 0.3(6) .
C38 C39 C44 C43 -178.0(4) .
C42 C43 C45 N10 42.8(6) .
C44 C43 C45 N10 -140.0(4) .
N6 C47 C48 N10 -0.1(5) .
P1 C1 N1 C2 -176.1(2) .
P1 C1 N1 Co1 -45.8(3) .
C3 C2 N1 C1 179.9(3) .
C5 C2 N1 C1 -52.7(4) .
C3 C2 N1 Co1 54.1(4) .
C5 C2 N1 Co1 -178.5(2) .
C15 C12 N2 C11 56.2(4) .
C13 C12 N2 C11 -179.3(3) .
C15 C12 N2 Co2 178.9(2) .
C13 C12 N2 Co2 -56.6(3) .
P2 C11 N2 C12 175.1(2) .
P2 C11 N2 Co2 47.5(2) .
N7 C21 N3 C22 -1.2(4) .
N7 C21 N3 Co1 166.5(2) 1_456
C23 C22 N3 C21 0.4(4) .
C23 C22 N3 Co1 -165.9(3) 1_456
N8 C32 N4 C33 1.9(5) .
N8 C32 N4 Co3 167.6(3) .
C34 C33 N4 C32 -1.1(5) .
C34 C33 N4 Co3 -165.0(3) .
N9 C35 N5 C36 -0.4(4) .
N9 C35 N5 Co3 -177.7(2) .
C37 C36 N5 C35 0.5(5) .
C37 C36 N5 Co3 177.8(3) .
N10 C46 N6 C47 -0.9(5) .
N10 C46 N6 Co2 174.9(3) 1_655
C48 C47 N6 C46 0.6(5) .
C48 C47 N6 Co2 -175.1(3) 1_655
N3 C21 N7 C23 1.5(4) .
N3 C21 N7 C24 179.5(3) .
C22 C23 N7 C21 -1.1(4) .
C22 C23 N7 C24 -179.1(3) .
C25 C24 N7 C21 -92.2(5) .
C25 C24 N7 C23 85.4(5) .
N4 C32 N8 C34 -2.0(5) .
N4 C32 N8 C31 -174.5(4) .
C33 C34 N8 C32 1.2(5) .
C33 C34 N8 C31 173.2(5) .
C29 C31 N8 C32 -167.5(4) .
C29 C31 N8 C34 21.8(8) .
N5 C35 N9 C37 0.1(4) .
N5 C35 N9 C38 175.9(3) .
C36 C37 N9 C35 0.3(5) .
C36 C37 N9 C38 -175.4(4) .
C39 C38 N9 C35 142.6(4) .
C39 C38 N9 C37 -42.5(6) .
N6 C46 N10 C48 0.9(5) .
N6 C46 N10 C45 177.1(4) .
C47 C48 N10 C46 -0.4(5) .
C47 C48 N10 C45 -176.7(4) .
C43 C45 N10 C46 -105.7(5) .
C43 C45 N10 C48 69.8(6) .
O2 P1 O1 Co2 -156.3(2) .
O3 P1 O1 Co2 -28.9(3) .
C1 P1 O1 Co2 86.4(2) .
O1 P1 O2 Co3 -20.2(3) .
O3 P1 O2 Co3 -147.58(18) .
C1 P1 O2 Co3 97.6(2) .
O2 P1 O3 Co1 -123.20(14) .
O1 P1 O3 Co1 109.64(15) .
C1 P1 O3 Co1 -7.22(19) .
O5 C4 O4 Co1 -138.2(3) .
C3 C4 O4 Co1 39.5(5) .
O8 P2 O6 Co1 161.0(2) .
O7 P2 O6 Co1 33.5(3) .
C11 P2 O6 Co1 -81.4(2) .
O8 P2 O7 Co2 125.08(14) .
O6 P2 O7 Co2 -107.91(15) .
C11 P2 O7 Co2 9.03(19) .
O6 P2 O8 Co3 23.8(2) 1_554
O7 P2 O8 Co3 151.30(17) 1_554
C11 P2 O8 Co3 -94.2(2) 1_554
O10 C14 O9 Co2 150.9(3) .
C13 C14 O9 Co2 -29.1(5) .
